data_1572281
loop_
_publ_author_name
'Hollister, Kimberly K.'
'Molino, Andrew'
'Le, VuongVy V'
'Jones, Nula'
'Smith, Wyatt J.'
'M&#xfc;ller, Peter'
'Dickie, Diane A.'
'Wilson, David J. D.'
'Gilliard, Jr, Robert J'

_publ_section_title
;
 Pentacyclic fused diborepinium ions with carbene- and carbone-mediated
 deep-blue to red emission.
;
_journal_issue 35
_journal_name_full 'Chemical science'
_journal_page_first 14358
_journal_page_last 14370
_journal_paper_doi 10.1039/d4sc03835e
_journal_volume 15
_journal_year 2024
_chemical_formula_moiety 'C33 H42 B Cl N, 2(C4 H8 O)'
_chemical_formula_sum 'C41 H58 B Cl N O2'
_chemical_formula_weight 643.14
_space_group_crystal_system monoclinic
_space_group_IT_number 15
_space_group_name_Hall '-C 2yc'
_space_group_name_H-M_alt 'C 1 2/c 1'
_atom_sites_solution_hydrogens geom
_atom_sites_solution_primary dual
_audit_creation_date 2021-12-13
_audit_creation_method
;
Olex2 1.3
(compiled 2020.11.12 svn.r5f609507 for OlexSys, GUI svn.r6408)
;
_audit_update_record
;
2024-03-28 deposited with the CCDC.	2024-08-05 downloaded from the CCDC.
;
_cell_angle_alpha 90
_cell_angle_beta 97.779(2)
_cell_angle_gamma 90
_cell_formula_units_Z 8
_cell_length_a 24.7297(12)
_cell_length_b 18.7599(8)
_cell_length_c 15.6595(7)
_cell_measurement_reflns_used 9728
_cell_measurement_temperature 100.0
_cell_measurement_theta_max 33.696
_cell_measurement_theta_min 2.538
_cell_volume 7198.0(6)
_computing_cell_refinement 'SAINT V8.40B (?, 2016)'
_computing.cell_refinement 'SAINT V8.40B (Bruker Nano, Inc., 2019)'

_computing_data_collection 'Bruker Instrument Service V6.2.14'
_computing_data_reduction 'SAINT V8.40B (?, 2016)'
_computing.data_reduction 'SAINT V8.40B (Bruker Nano, Inc., 2019)'

_computing_molecular_graphics 'Olex2 1.3 (Dolomanov et al., 2009)'
_computing_publication_material 'Olex2 1.3 (Dolomanov et al., 2009)'
_computing_structure_refinement 'SHELXL 2018/3 (Sheldrick, 2015)'
_computing.structure_refinement 'SHELXL--2018/3 (Sheldrick, 2018)'

_computing_structure_solution 'XT  (Sheldrick, 2015)'
_computing.structure_solution 'SHELXT 2018/2 (Sheldrick, 2018)'

_diffrn_ambient_temperature 100.0
_diffrn_detector 'Bruker APEX-II CCD'
_diffrn_detector_area_resol_mean 7.3910
_diffrn_detector_type 'Photon III'
_diffrn_measured_fraction_theta_full 0.999
_diffrn_measured_fraction_theta_max 0.995
_diffrn_measurement_device 'Kappa four--circle diffractometer'
_diffrn_measurement_device_type 'Bruker D8 Venture'
_diffrn_measurement_method '\f and \w scans'
_diffrn_radiation_collimation 'one pinhole collimator 0.8 mm'
_diffrn_radiation_monochromator 'HELIOS double bounce multilayer mirror'
_diffrn_radiation_probe x-ray
_diffrn_radiation_type 'Mo K\a'
_diffrn_radiation_wavelength 0.71073
_diffrn_radiation_xray_symbol K-L~3~
_diffrn_reflns_av_R_equivalents 0.0582
_diffrn_reflns_av_unetI/netI 0.0449
_diffrn_reflns_Laue_measured_fraction_full 0.999
_diffrn_reflns_Laue_measured_fraction_max 0.995
_diffrn_reflns_limit_h_max 38
_diffrn_reflns_limit_h_min -38
_diffrn_reflns_limit_k_max 29
_diffrn_reflns_limit_k_min -28
_diffrn_reflns_limit_l_max 24
_diffrn_reflns_limit_l_min -21
_diffrn_reflns_number 83023
_diffrn_reflns_point_group_measured_fraction_full 0.999
_diffrn_reflns_point_group_measured_fraction_max 0.995
_diffrn_reflns.reduction_process narrow-frame

_diffrn_reflns_theta_full 25.242
_diffrn_reflns_theta_max 33.788
_diffrn_reflns_theta_min 1.972
_diffrn_source 'micro-focus sealed tube'
_diffrn_source_current 1.4
_diffrn_source_power 0.07
_diffrn_source_target Mo
_diffrn_source_type 'Incoatec I\mS 3.0'
_diffrn_source_voltage 50
_diffrn_standards_number 0
_exptl_absorpt_coefficient_mu 0.142
_exptl_absorpt_correction_T_max 0.7467
_exptl_absorpt_correction_T_min 0.6126
_exptl_absorpt_correction_type multi-scan
_exptl_absorpt_process_details
;
SADABS-2016/2 (Bruker,2016/2) was used for absorption correction.
wR2(int) was 0.1317 before and 0.0643 after correction.
The Ratio of minimum to maximum transmission is 0.8204.
The \l/2 correction factor is Not present.
;
_exptl_crystal_colour yellow
_exptl_crystal_colour_primary yellow
_exptl_crystal_density_diffrn 1.187
_exptl_crystal_description block
_exptl_crystal_F_000 2792
_exptl_crystal_size_max 0.453
_exptl_crystal_size_mid 0.426
_exptl_crystal_size_min 0.202
_refine_diff_density_max 0.856
_refine_diff_density_min -1.174
_refine_diff_density_rms 0.085
_refine_ls_extinction_method none
_refine_ls_goodness_of_fit_ref 1.050
_refine_ls_hydrogen_treatment constr
_refine_ls_matrix_type full
_refine_ls_number_parameters 444
_refine_ls_number_reflns 14377
_refine_ls_number_restraints 0
_refine_ls_restrained_S_all 1.050
_refine_ls_R_factor_all 0.0825
_refine_ls_R_factor_gt 0.0611
_refine_ls_shift/su_max 0.002
_refine_ls_shift/su_mean 0.000
_refine_ls_structure_factor_coef Fsqd
_refine_ls_weighting_details 'w=1/[\s^2^(Fo^2^)+(0.0964P)^2^+8.5487P] where P=(Fo^2^+2Fc^2^)/3'
_refine_ls_weighting_scheme calc
_refine_ls_wR_factor_gt 0.1666
_refine_ls_wR_factor_ref 0.1917
_reflns_Friedel_coverage 0.000
_reflns_number_gt 11072
_reflns_number_total 14377
_reflns_threshold_expression 'I > 2\s(I)'
_cod_data_source_file d4sc03835e2.cif
_cod_data_source_block 2Cl
_cod_depositor_comments 'Adding full bibliography for 1572276--1572287.cif.'
_cod_database_code 1572281
_shelx_shelxl_version_number 2018/3
_shelx_space_group_comment
;
The symmetry employed for this shelxl refinement is uniquely defined
by the following loop, which should always be used as a source of
symmetry information in preference to the above space-group names.
They are only intended as comments.
;
_shelx_estimated_absorpt_t_max 0.972
_shelx_estimated_absorpt_t_min 0.938
_computing.bruker_data_scaling 'SADABS--2016/2 -- Bruker AXS area detector scaling and absorption correction'

_olex2_refinement_description
;
1. Fixed Uiso
 At 1.2 times of:
  All C(H) groups, All C(H,H) groups, All C(H,H,H,H) groups
 At 1.5 times of:
  All C(H,H,H) groups
2. Others
 Sof(H38C)=Sof(H38D)=Sof(C39A)=Sof(H39C)=Sof(H39D)=1-FVAR(1)
 Sof(H38A)=Sof(H38B)=Sof(C39)=Sof(H39A)=Sof(H39B)=FVAR(1)
 Sof(H35C)=Sof(H35D)=Sof(H37C)=Sof(H37D)=Sof(C36A)=Sof(H36C)=Sof(H36D)=1-FVAR(2)
 Sof(H35A)=Sof(H35B)=Sof(C36)=Sof(H36A)=Sof(H36B)=Sof(H37A)=Sof(H37B)=FVAR(2)
3.a Ternary CH refined with riding coordinates:
 C24(H24), C31(H31)
3.b Secondary CH2 refined with riding coordinates:
 C14(H14A,H14B), C16(H16A,H16B), C18(H18A,H18B), C34(H34A,H34B), C35(H35A,
 H35B), C35(H35C,H35D), C36(H36A,H36B), C37(H37A,H37B), C37(H37C,H37D),
 C38(H38A,H38B), C38(H38C,H38D), C39(H39A,H39B), C40(H40A,H40B), C41(H41A,H41B),
  C39A(H39C,H39D), C36A(H36C,H36D)
3.c Aromatic/amide H refined with riding coordinates:
 C2(H2), C4(H4), C5(H5), C7(H7), C8(H8), C9(H9), C10(H10), C27(H27), C28(H28),
 C29(H29)
3.d Idealised Me refined as rotating group:
 C15(H15A,H15B,H15C), C17(H17A,H17B,H17C), C20(H20A,H20B,H20C), C21(H21A,H21B,
 H21C), C25(H25A,H25B,H25C), C26(H26A,H26B,H26C), C32(H32A,H32B,H32C), C33(H33A,
 H33B,H33C)
;
_olex2_submission_special_instructions 'No special instructions were received'

loop_
_space_group_symop_operation_xyz
'x, y, z'
'-x, y, -z+1/2'
'x+1/2, y+1/2, z'
'-x+1/2, y+1/2, -z+1/2'
'-x, -y, -z'
'x, -y, z-1/2'
'-x+1/2, -y+1/2, -z'
'x+1/2, -y+1/2, z-1/2'

loop_
_atom_site_label
_atom_site_type_symbol
_atom_site_fract_x
_atom_site_fract_y
_atom_site_fract_z
_atom_site_U_iso_or_equiv
_atom_site_adp_type
_atom_site_occupancy
_atom_site_site_symmetry_order
_atom_site_calc_flag
_atom_site_refinement_flags_posn
_atom_site_refinement_flags_adp
_atom_site_refinement_flags_occupancy
_atom_site_disorder_assembly
_atom_site_disorder_group
Cl1 Cl 0.29281(2) 0.55591(2) 0.61387(2) 0.02193(8) Uani 1 1 d . . . . .
N1 N 0.32604(4) 0.55174(5) 0.42313(6) 0.01695(18) Uani 1 1 d . . . . .
C1 C 0.24642(5) 0.67266(7) 0.50520(8) 0.0202(2) Uani 1 1 d . . . . .
C2 C 0.28142(5) 0.71356(7) 0.56266(8) 0.0216(2) Uani 1 1 d . . . . .
H2 H 0.303154 0.689392 0.608364 0.026 Uiso 1 1 calc R U . . .
C3 C 0.21299(5) 0.71219(7) 0.44190(8) 0.0214(2) Uani 1 1 d . . . . .
C4 C 0.16854(5) 0.68219(8) 0.38173(9) 0.0246(2) Uani 1 1 d . . . . .
H4 H 0.161527 0.705735 0.327657 0.030 Uiso 1 1 calc R U . . .
C5 C 0.13615(6) 0.62625(9) 0.39160(9) 0.0276(3) Uani 1 1 d . . . . .
H5 H 0.109663 0.615575 0.343515 0.033 Uiso 1 1 calc R U . . .
C6 C 0.13606(6) 0.57953(9) 0.46621(9) 0.0292(3) Uani 1 1 d . . . . .
C7 C 0.08418(7) 0.55457(14) 0.47929(12) 0.0486(5) Uani 1 1 d . . . . .
H7 H 0.053323 0.567144 0.439184 0.058 Uiso 1 1 calc R U . . .
C8 C 0.07702(8) 0.51234(19) 0.54883(14) 0.0681(9) Uani 1 1 d . . . . .
H8 H 0.041632 0.496336 0.556996 0.082 Uiso 1 1 calc R U . . .
C9 C 0.12208(8) 0.49360(17) 0.60654(12) 0.0576(7) Uani 1 1 d . . . . .
H9 H 0.117764 0.464785 0.655046 0.069 Uiso 1 1 calc R U . . .
C10 C 0.17367(6) 0.51687(11) 0.59366(10) 0.0352(3) Uani 1 1 d . . . . .
H10 H 0.204052 0.503231 0.634107 0.042 Uiso 1 1 calc R U . . .
C11 C 0.18296(5) 0.55986(8) 0.52318(9) 0.0248(2) Uani 1 1 d . . . . .
C12 C 0.27673(5) 0.53871(7) 0.44257(7) 0.0177(2) Uani 1 1 d . . . . .
C13 C 0.25805(5) 0.46485(7) 0.40760(8) 0.0204(2) Uani 1 1 d . . . . .
C14 C 0.20564(5) 0.47416(8) 0.34220(9) 0.0244(2) Uani 1 1 d . . . . .
H14A H 0.176125 0.492852 0.372807 0.029 Uiso 1 1 calc R U . . .
H14B H 0.212622 0.509813 0.298379 0.029 Uiso 1 1 calc R U . . .
C15 C 0.18648(6) 0.40443(9) 0.29664(10) 0.0304(3) Uani 1 1 d . . . . .
H15A H 0.154666 0.413916 0.253654 0.046 Uiso 1 1 calc R U . . .
H15B H 0.176523 0.370190 0.339136 0.046 Uiso 1 1 calc R U . . .
H15C H 0.216007 0.384638 0.268031 0.046 Uiso 1 1 calc R U . . .
C16 C 0.24607(6) 0.41413(8) 0.48162(9) 0.0267(3) Uani 1 1 d . . . . .
H16A H 0.265213 0.433095 0.536543 0.032 Uiso 1 1 calc R U . . .
H16B H 0.206448 0.416064 0.485294 0.032 Uiso 1 1 calc R U . . .
C17 C 0.26215(9) 0.33626(9) 0.47448(10) 0.0372(4) Uani 1 1 d . . . . .
H17A H 0.246903 0.317809 0.417747 0.056 Uiso 1 1 calc R U . . .
H17B H 0.247873 0.308531 0.519533 0.056 Uiso 1 1 calc R U . . .
H17C H 0.302018 0.332292 0.481547 0.056 Uiso 1 1 calc R U . . .
C18 C 0.30473(5) 0.44169(7) 0.35745(8) 0.0213(2) Uani 1 1 d . . . . .
H18A H 0.311897 0.389986 0.364819 0.026 Uiso 1 1 calc R U . . .
H18B H 0.295183 0.451964 0.295221 0.026 Uiso 1 1 calc R U . . .
C19 C 0.35440(5) 0.48453(6) 0.39499(8) 0.0195(2) Uani 1 1 d . . . . .
C20 C 0.38438(6) 0.44748(7) 0.47510(9) 0.0230(2) Uani 1 1 d . . . . .
H20A H 0.417356 0.474496 0.496537 0.035 Uiso 1 1 calc R U . . .
H20B H 0.394553 0.399066 0.459958 0.035 Uiso 1 1 calc R U . . .
H20C H 0.360390 0.445207 0.519968 0.035 Uiso 1 1 calc R U . . .
C21 C 0.39387(6) 0.49928(7) 0.33073(9) 0.0238(2) Uani 1 1 d . . . . .
H21A H 0.373431 0.514710 0.275846 0.036 Uiso 1 1 calc R U . . .
H21B H 0.414247 0.455744 0.321656 0.036 Uiso 1 1 calc R U . . .
H21C H 0.419398 0.536890 0.353236 0.036 Uiso 1 1 calc R U . . .
C22 C 0.35090(5) 0.62276(6) 0.42224(7) 0.0174(2) Uani 1 1 d . . . . .
C23 C 0.33549(5) 0.66283(7) 0.34662(8) 0.0206(2) Uani 1 1 d . . . . .
C24 C 0.30678(6) 0.63156(8) 0.26266(8) 0.0236(2) Uani 1 1 d . . . . .
H24 H 0.300797 0.579599 0.272116 0.028 Uiso 1 1 calc R U . . .
C25 C 0.25136(7) 0.66551(10) 0.23176(10) 0.0337(3) Uani 1 1 d . . . . .
H25A H 0.225796 0.654191 0.272477 0.050 Uiso 1 1 calc R U . . .
H25B H 0.237202 0.646752 0.174685 0.050 Uiso 1 1 calc R U . . .
H25C H 0.255562 0.717329 0.228307 0.050 Uiso 1 1 calc R U . . .
C26 C 0.34412(7) 0.63887(9) 0.19213(9) 0.0299(3) Uani 1 1 d . . . . .
H26A H 0.345746 0.688976 0.174968 0.045 Uiso 1 1 calc R U . . .
H26B H 0.329509 0.610089 0.142053 0.045 Uiso 1 1 calc R U . . .
H26C H 0.380879 0.622200 0.214457 0.045 Uiso 1 1 calc R U . . .
C27 C 0.35214(6) 0.73377(7) 0.34577(9) 0.0245(2) Uani 1 1 d . . . . .
H27 H 0.340377 0.762430 0.296750 0.029 Uiso 1 1 calc R U . . .
C28 C 0.38539(6) 0.76329(7) 0.41476(9) 0.0242(2) Uani 1 1 d . . . . .
H28 H 0.395000 0.812306 0.414231 0.029 Uiso 1 1 calc R U . . .
C29 C 0.40457(5) 0.72088(7) 0.48459(8) 0.0215(2) Uani 1 1 d . . . . .
H29 H 0.429572 0.740522 0.529885 0.026 Uiso 1 1 calc R U . . .
C30 C 0.38817(5) 0.64981(6) 0.49039(8) 0.0180(2) Uani 1 1 d . . . . .
C31 C 0.41558(5) 0.60619(7) 0.56586(8) 0.0198(2) Uani 1 1 d . . . . .
H31 H 0.394706 0.560790 0.568738 0.024 Uiso 1 1 calc R U . . .
C32 C 0.41930(6) 0.64335(8) 0.65375(8) 0.0243(2) Uani 1 1 d . . . . .
H32A H 0.439322 0.688283 0.651890 0.037 Uiso 1 1 calc R U . . .
H32B H 0.438500 0.612362 0.698296 0.037 Uiso 1 1 calc R U . . .
H32C H 0.382452 0.653150 0.667199 0.037 Uiso 1 1 calc R U . . .
C33 C 0.47387(5) 0.58755(8) 0.54896(10) 0.0257(3) Uani 1 1 d . . . . .
H33A H 0.472481 0.565921 0.491737 0.039 Uiso 1 1 calc R U . . .
H33B H 0.490230 0.553827 0.592808 0.039 Uiso 1 1 calc R U . . .
H33C H 0.495965 0.631058 0.551570 0.039 Uiso 1 1 calc R U . . .
B1 B 0.24405(6) 0.58678(8) 0.51078(9) 0.0203(2) Uani 1 1 d . . . . .
O1 O 0.52353(8) 0.81379(12) 0.60454(11) 0.0629(5) Uani 1 1 d . . . . .
C34 C 0.54259(10) 0.81113(17) 0.52347(15) 0.0574(6) Uani 1 1 d . . . . .
H34A H 0.539951 0.859028 0.496684 0.069 Uiso 1 1 calc R U . . .
H34B H 0.519704 0.777960 0.484893 0.069 Uiso 1 1 calc R U . . .
C35 C 0.59987(13) 0.7868(2) 0.5345(2) 0.0779(9) Uani 1 1 d . . . . .
H35A H 0.603244 0.740023 0.506497 0.093 Uiso 0.50(2) 1 calc R U P A 1
H35B H 0.623587 0.821750 0.510168 0.093 Uiso 0.50(2) 1 calc R U P A 1
H35C H 0.625579 0.827045 0.532634 0.093 Uiso 0.50(2) 1 calc R U P A 2
H35D H 0.606303 0.750889 0.490711 0.093 Uiso 0.50(2) 1 calc R U P A 2
C36 C 0.6138(3) 0.7814(10) 0.6269(7) 0.079(3) Uani 0.50(2) 1 d . . P A 1
H36A H 0.638322 0.821026 0.648571 0.095 Uiso 0.50(2) 1 calc R U P A 1
H36B H 0.632859 0.735826 0.642101 0.095 Uiso 0.50(2) 1 calc R U P A 1
C37 C 0.56282(12) 0.7848(2) 0.66588(19) 0.0780(9) Uani 1 1 d . . . . .
H37A H 0.551809 0.736510 0.682251 0.094 Uiso 0.50(2) 1 calc R U P A 1
H37B H 0.567884 0.815056 0.718170 0.094 Uiso 0.50(2) 1 calc R U P A 1
H37C H 0.578435 0.823329 0.704877 0.094 Uiso 0.50(2) 1 calc R U P A 2
H37D H 0.545086 0.750172 0.700876 0.094 Uiso 0.50(2) 1 calc R U P A 2
O2 O 0.000000 0.53453(16) 0.250000 0.0757(8) Uani 1 2 d S T P B .
C38 C 0.04625(8) 0.48860(13) 0.27823(14) 0.0498(5) Uani 1 1 d . . . . .
H38A H 0.073806 0.495510 0.238640 0.060 Uiso 0.510(8) 1 calc R U P B 1
H38B H 0.062883 0.504534 0.336143 0.060 Uiso 0.510(8) 1 calc R U P B 1
H38C H 0.051536 0.481983 0.341536 0.060 Uiso 0.490(8) 1 calc R U P B 2
H38D H 0.080347 0.506989 0.259747 0.060 Uiso 0.490(8) 1 calc R U P B 2
C39 C 0.03648(16) 0.4238(2) 0.2819(3) 0.0456(13) Uani 0.510(8) 1 d . . P B 1
H39A H 0.036741 0.407252 0.342005 0.055 Uiso 0.510(8) 1 calc R U P B 1
H39B H 0.062201 0.394837 0.253207 0.055 Uiso 0.510(8) 1 calc R U P B 1
O3 O 0.000000 0.10985(10) 0.250000 0.0473(5) Uani 1 2 d S T P . .
C40 C 0.00176(9) 0.15373(10) 0.32477(12) 0.0402(4) Uani 1 1 d . . . . .
H40A H 0.030862 0.137314 0.370194 0.048 Uiso 1 1 calc R U . . .
H40B H -0.033573 0.151923 0.347794 0.048 Uiso 1 1 calc R U . . .
C41 C 0.01344(9) 0.22901(10) 0.29680(11) 0.0385(4) Uani 1 1 d . . . . .
H41A H 0.053152 0.238073 0.301156 0.046 Uiso 1 1 calc R U . . .
H41B H -0.003324 0.264937 0.331382 0.046 Uiso 1 1 calc R U . . .
C39A C 0.02592(15) 0.41556(19) 0.2278(3) 0.0364(11) Uani 0.490(8) 1 d . . P B 2
H39C H 0.018503 0.421152 0.164408 0.044 Uiso 0.490(8) 1 calc R U P B 2
H39D H 0.050166 0.374285 0.243540 0.044 Uiso 0.490(8) 1 calc R U P B 2
C36A C 0.6043(5) 0.7513(7) 0.6326(5) 0.059(2) Uani 0.50(2) 1 d . . P A 2
H36C H 0.598699 0.699045 0.629847 0.071 Uiso 0.50(2) 1 calc R U P A 2
H36D H 0.640084 0.761716 0.666935 0.071 Uiso 0.50(2) 1 calc R U P A 2

loop_
_atom_site_aniso_label
_atom_site_aniso_U_11
_atom_site_aniso_U_22
_atom_site_aniso_U_33
_atom_site_aniso_U_23
_atom_site_aniso_U_13
_atom_site_aniso_U_12
Cl1 0.02187(14) 0.02892(15) 0.01482(12) -0.00045(10) 0.00177(9) 0.00071(10)
N1 0.0183(4) 0.0188(4) 0.0139(4) -0.0009(3) 0.0028(3) 0.0031(3)
C1 0.0165(5) 0.0269(6) 0.0170(5) -0.0056(4) 0.0017(4) 0.0041(4)
C2 0.0182(5) 0.0274(6) 0.0183(5) -0.0058(4) -0.0010(4) 0.0061(4)
C3 0.0177(5) 0.0277(6) 0.0181(5) -0.0071(4) 0.0003(4) 0.0052(4)
C4 0.0215(5) 0.0302(6) 0.0207(5) -0.0070(5) -0.0027(4) 0.0056(5)
C5 0.0183(5) 0.0394(7) 0.0238(6) -0.0078(5) -0.0018(4) 0.0031(5)
C6 0.0183(5) 0.0470(8) 0.0229(6) -0.0067(6) 0.0046(4) -0.0020(5)
C7 0.0175(6) 0.0972(17) 0.0312(8) 0.0028(9) 0.0032(6) -0.0078(8)
C8 0.0236(8) 0.144(3) 0.0379(10) 0.0171(13) 0.0085(7) -0.0227(12)
C9 0.0301(8) 0.115(2) 0.0288(8) 0.0147(10) 0.0097(6) -0.0195(10)
C10 0.0253(6) 0.0603(10) 0.0209(6) 0.0006(6) 0.0066(5) -0.0069(7)
C11 0.0188(5) 0.0375(7) 0.0187(5) -0.0052(5) 0.0048(4) -0.0015(5)
C12 0.0186(5) 0.0213(5) 0.0129(4) 0.0003(4) 0.0008(4) 0.0013(4)
C13 0.0222(5) 0.0224(5) 0.0167(5) -0.0025(4) 0.0026(4) -0.0011(4)
C14 0.0221(5) 0.0312(6) 0.0193(5) -0.0051(5) 0.0005(4) -0.0010(5)
C15 0.0297(7) 0.0367(7) 0.0238(6) -0.0077(5) 0.0001(5) -0.0062(6)
C16 0.0343(7) 0.0277(6) 0.0185(5) -0.0007(5) 0.0042(5) -0.0068(5)
C17 0.0624(11) 0.0254(6) 0.0231(6) 0.0005(5) 0.0030(7) -0.0089(7)
C18 0.0239(5) 0.0212(5) 0.0187(5) -0.0039(4) 0.0025(4) 0.0009(4)
C19 0.0216(5) 0.0185(5) 0.0186(5) -0.0020(4) 0.0032(4) 0.0038(4)
C20 0.0248(6) 0.0205(5) 0.0231(6) 0.0003(4) 0.0009(4) 0.0054(4)
C21 0.0236(6) 0.0265(6) 0.0224(5) -0.0030(4) 0.0070(4) 0.0048(4)
C22 0.0187(5) 0.0178(5) 0.0161(5) -0.0001(4) 0.0038(4) 0.0027(4)
C23 0.0228(5) 0.0228(5) 0.0165(5) 0.0017(4) 0.0039(4) 0.0053(4)
C24 0.0262(6) 0.0294(6) 0.0151(5) 0.0018(4) 0.0020(4) 0.0055(5)
C25 0.0305(7) 0.0470(9) 0.0224(6) 0.0019(6) -0.0005(5) 0.0112(6)
C26 0.0343(7) 0.0385(8) 0.0177(5) 0.0019(5) 0.0063(5) 0.0033(6)
C27 0.0310(6) 0.0228(5) 0.0204(5) 0.0044(4) 0.0064(5) 0.0055(5)
C28 0.0302(6) 0.0200(5) 0.0242(6) 0.0013(4) 0.0099(5) 0.0014(4)
C29 0.0231(5) 0.0207(5) 0.0217(5) -0.0013(4) 0.0066(4) 0.0003(4)
C30 0.0180(5) 0.0202(5) 0.0164(5) -0.0009(4) 0.0041(4) 0.0023(4)
C31 0.0189(5) 0.0220(5) 0.0183(5) -0.0002(4) 0.0015(4) 0.0026(4)
C32 0.0259(6) 0.0288(6) 0.0175(5) -0.0017(4) 0.0002(4) 0.0011(5)
C33 0.0192(5) 0.0296(6) 0.0280(6) -0.0008(5) 0.0018(4) 0.0043(5)
B1 0.0179(5) 0.0275(6) 0.0153(5) -0.0031(5) 0.0018(4) 0.0020(5)
O1 0.0596(10) 0.0878(13) 0.0399(8) -0.0026(8) 0.0018(7) 0.0249(9)
C34 0.0459(11) 0.0856(18) 0.0399(10) 0.0075(11) 0.0031(8) -0.0064(11)
C35 0.0591(16) 0.091(2) 0.086(2) -0.0113(18) 0.0204(15) 0.0095(15)
C36 0.041(3) 0.084(7) 0.103(6) 0.014(5) -0.020(3) 0.003(4)
C37 0.0618(16) 0.116(3) 0.0531(14) 0.0217(16) -0.0020(12) 0.0230(17)
O2 0.0672(17) 0.0644(17) 0.095(2) 0.000 0.0083(16) 0.000
C38 0.0290(8) 0.0702(14) 0.0468(10) -0.0299(10) -0.0067(7) 0.0095(8)
C39 0.0304(17) 0.054(2) 0.052(3) 0.001(2) 0.0031(16) 0.0072(15)
O3 0.0674(14) 0.0304(8) 0.0495(11) 0.000 0.0273(10) 0.000
C40 0.0513(10) 0.0392(8) 0.0340(8) 0.0063(7) 0.0192(7) 0.0061(7)
C41 0.0520(10) 0.0339(8) 0.0305(7) -0.0004(6) 0.0094(7) 0.0012(7)
C39A 0.0332(17) 0.0325(16) 0.044(3) -0.0089(14) 0.0071(15) -0.0069(12)
C36A 0.058(4) 0.063(4) 0.053(3) -0.007(3) -0.009(3) 0.019(3)

loop_
_atom_type_symbol
_atom_type_description
_atom_type_scat_dispersion_real
_atom_type_scat_dispersion_imag
_atom_type_scat_source
C C 0.0033 0.0016 'International Tables Vol C Tables 4.2.6.8 and 6.1.1.4'
H H 0.0000 0.0000 'International Tables Vol C Tables 4.2.6.8 and 6.1.1.4'
B B 0.0013 0.0007 'International Tables Vol C Tables 4.2.6.8 and 6.1.1.4'
Cl Cl 0.1484 0.1585 'International Tables Vol C Tables 4.2.6.8 and 6.1.1.4'
N N 0.0061 0.0033 'International Tables Vol C Tables 4.2.6.8 and 6.1.1.4'
O O 0.0106 0.0060 'International Tables Vol C Tables 4.2.6.8 and 6.1.1.4'

loop_
_exptl_crystal_face_index_h
_exptl_crystal_face_index_k
_exptl_crystal_face_index_l
_exptl_crystal_face_perp_dist
-1.00 1.00 1.00 0.1770
1.00 -1.00 -1.00 0.2280
1.00 0.00 1.00 0.1370
-1.00 0.00 -1.00 0.1880
1.00 -1.00 0.00 0.1820
-1.00 1.00 0.00 0.2000
1.00 -1.00 1.00 0.1390
-1.00 1.00 -1.00 0.2010
0.00 0.00 1.00 0.1620
0.00 0.00 -1.00 0.2480
0.00 -1.00 1.00 0.1390
0.00 1.00 -1.00 0.2220
0.00 -1.00 0.00 0.2280
0.00 1.00 0.00 0.2280
-1.00 -1.00 1.00 0.1640
1.00 1.00 -1.00 0.2210
-1.00 0.00 1.00 0.1700
1.00 0.00 -1.00 0.2600
-1.00 -1.00 0.00 0.1920
1.00 1.00 0.00 0.2130
0.00 -1.00 -1.00 0.1940
-1.00 -1.00 -1.00 0.1530
1.00 1.00 1.00 0.1300
1.00 0.00 0.00 0.1010
-1.00 0.00 0.00 0.0740

loop_
_geom_angle_atom_site_label_1
_geom_angle_atom_site_label_2
_geom_angle_atom_site_label_3
_geom_angle
_geom_angle_site_symmetry_1
_geom_angle_site_symmetry_3
_geom_angle_publ_flag
C12 N1 C19 112.73(10) . . ?
C12 N1 C22 124.87(10) . . ?
C22 N1 C19 122.29(10) . . ?
C2 C1 C3 114.71(12) . . ?
C2 C1 B1 122.62(11) . . ?
C3 C1 B1 122.67(11) . . ?
C1 C2 H2 117.6 . . ?
C1 C2 C3 124.86(12) . 7_566 ?
C3 C2 H2 117.6 7_566 . ?
C1 C3 C4 124.64(13) . . ?
C2 C3 C1 120.33(11) 7_566 . ?
C2 C3 C4 114.88(11) 7_566 . ?
C3 C4 H4 115.2 . . ?
C5 C4 C3 129.51(13) . . ?
C5 C4 H4 115.2 . . ?
C4 C5 H5 115.6 . . ?
C4 C5 C6 128.82(13) . . ?
C6 C5 H5 115.6 . . ?
C7 C6 C5 114.60(14) . . ?
C7 C6 C11 120.53(16) . . ?
C11 C6 C5 124.86(13) . . ?
C6 C7 H7 119.2 . . ?
C8 C7 C6 121.60(17) . . ?
C8 C7 H7 119.2 . . ?
C7 C8 H8 120.5 . . ?
C7 C8 C9 119.00(17) . . ?
C9 C8 H8 120.5 . . ?
C8 C9 H9 120.0 . . ?
C8 C9 C10 120.03(19) . . ?
C10 C9 H9 120.0 . . ?
C9 C10 H10 118.5 . . ?
C9 C10 C11 122.92(16) . . ?
C11 C10 H10 118.5 . . ?
C6 C11 B1 122.61(13) . . ?
C10 C11 C6 115.88(13) . . ?
C10 C11 B1 121.49(12) . . ?
N1 C12 C13 109.11(10) . . ?
N1 C12 B1 125.78(11) . . ?
C13 C12 B1 124.12(10) . . ?
C12 C13 C14 108.54(10) . . ?
C12 C13 C16 111.31(10) . . ?
C12 C13 C18 103.03(10) . . ?
C14 C13 C16 109.53(11) . . ?
C18 C13 C14 108.17(10) . . ?
C18 C13 C16 115.91(11) . . ?
C13 C14 H14A 109.0 . . ?
C13 C14 H14B 109.0 . . ?
H14A C14 H14B 107.8 . . ?
C15 C14 C13 112.92(12) . . ?
C15 C14 H14A 109.0 . . ?
C15 C14 H14B 109.0 . . ?
C14 C15 H15A 109.5 . . ?
C14 C15 H15B 109.5 . . ?
C14 C15 H15C 109.5 . . ?
H15A C15 H15B 109.5 . . ?
H15A C15 H15C 109.5 . . ?
H15B C15 H15C 109.5 . . ?
C13 C16 H16A 108.1 . . ?
C13 C16 H16B 108.1 . . ?
H16A C16 H16B 107.3 . . ?
C17 C16 C13 116.96(12) . . ?
C17 C16 H16A 108.1 . . ?
C17 C16 H16B 108.1 . . ?
C16 C17 H17A 109.5 . . ?
C16 C17 H17B 109.5 . . ?
C16 C17 H17C 109.5 . . ?
H17A C17 H17B 109.5 . . ?
H17A C17 H17C 109.5 . . ?
H17B C17 H17C 109.5 . . ?
C13 C18 H18A 110.5 . . ?
C13 C18 H18B 110.5 . . ?
H18A C18 H18B 108.7 . . ?
C19 C18 C13 106.00(10) . . ?
C19 C18 H18A 110.5 . . ?
C19 C18 H18B 110.5 . . ?
C18 C19 N1 99.71(9) . . ?
C18 C19 C20 110.67(11) . . ?
C18 C19 C21 113.50(10) . . ?
C20 C19 N1 109.03(10) . . ?
C21 C19 N1 113.56(10) . . ?
C21 C19 C20 109.96(11) . . ?
C19 C20 H20A 109.5 . . ?
C19 C20 H20B 109.5 . . ?
C19 C20 H20C 109.5 . . ?
H20A C20 H20B 109.5 . . ?
H20A C20 H20C 109.5 . . ?
H20B C20 H20C 109.5 . . ?
C19 C21 H21A 109.5 . . ?
C19 C21 H21B 109.5 . . ?
C19 C21 H21C 109.5 . . ?
H21A C21 H21B 109.5 . . ?
H21A C21 H21C 109.5 . . ?
H21B C21 H21C 109.5 . . ?
C23 C22 N1 115.18(10) . . ?
C30 C22 N1 123.52(10) . . ?
C30 C22 C23 121.29(11) . . ?
C22 C23 C24 124.07(12) . . ?
C27 C23 C22 118.04(12) . . ?
C27 C23 C24 117.58(11) . . ?
C23 C24 H24 108.0 . . ?
C23 C24 C25 113.92(12) . . ?
C23 C24 C26 109.28(12) . . ?
C25 C24 H24 108.0 . . ?
C25 C24 C26 109.57(11) . . ?
C26 C24 H24 108.0 . . ?
C24 C25 H25A 109.5 . . ?
C24 C25 H25B 109.5 . . ?
C24 C25 H25C 109.5 . . ?
H25A C25 H25B 109.5 . . ?
H25A C25 H25C 109.5 . . ?
H25B C25 H25C 109.5 . . ?
C24 C26 H26A 109.5 . . ?
C24 C26 H26B 109.5 . . ?
C24 C26 H26C 109.5 . . ?
H26A C26 H26B 109.5 . . ?
H26A C26 H26C 109.5 . . ?
H26B C26 H26C 109.5 . . ?
C23 C27 H27 119.3 . . ?
C28 C27 C23 121.37(12) . . ?
C28 C27 H27 119.3 . . ?
C27 C28 H28 120.3 . . ?
C27 C28 C29 119.44(12) . . ?
C29 C28 H28 120.3 . . ?
C28 C29 H29 119.1 . . ?
C28 C29 C30 121.85(12) . . ?
C30 C29 H29 119.1 . . ?
C22 C30 C31 124.96(11) . . ?
C29 C30 C22 117.39(11) . . ?
C29 C30 C31 117.44(11) . . ?
C30 C31 H31 108.4 . . ?
C30 C31 C32 114.78(10) . . ?
C30 C31 C33 108.53(10) . . ?
C32 C31 H31 108.4 . . ?
C32 C31 C33 108.26(11) . . ?
C33 C31 H31 108.4 . . ?
C31 C32 H32A 109.5 . . ?
C31 C32 H32B 109.5 . . ?
C31 C32 H32C 109.5 . . ?
H32A C32 H32B 109.5 . . ?
H32A C32 H32C 109.5 . . ?
H32B C32 H32C 109.5 . . ?
C31 C33 H33A 109.5 . . ?
C31 C33 H33B 109.5 . . ?
C31 C33 H33C 109.5 . . ?
H33A C33 H33B 109.5 . . ?
H33A C33 H33C 109.5 . . ?
H33B C33 H33C 109.5 . . ?
C1 B1 Cl1 108.39(8) . . ?
C1 B1 C11 110.90(11) . . ?
C1 B1 C12 118.38(11) . . ?
C11 B1 Cl1 106.63(9) . . ?
C11 B1 C12 116.21(11) . . ?
C12 B1 Cl1 93.98(8) . . ?
C37 O1 C34 108.8(2) . . ?
O1 C34 H34A 109.7 . . ?
O1 C34 H34B 109.7 . . ?
O1 C34 C35 109.7(2) . . ?
H34A C34 H34B 108.2 . . ?
C35 C34 H34A 109.7 . . ?
C35 C34 H34B 109.7 . . ?
C34 C35 H35A 111.0 . . ?
C34 C35 H35B 111.0 . . ?
C34 C35 H35C 111.8 . . ?
C34 C35 H35D 111.8 . . ?
C34 C35 C36A 100.1(4) . . ?
H35A C35 H35B 109.0 . . ?
H35C C35 H35D 109.5 . . ?
C36 C35 C34 103.6(4) . . ?
C36 C35 H35A 111.0 . . ?
C36 C35 H35B 111.0 . . ?
C36A C35 H35C 111.8 . . ?
C36A C35 H35D 111.8 . . ?
C35 C36 H36A 110.1 . . ?
C35 C36 H36B 110.1 . . ?
C35 C36 C37 108.1(5) . . ?
H36A C36 H36B 108.4 . . ?
C37 C36 H36A 110.1 . . ?
C37 C36 H36B 110.1 . . ?
O1 C37 C36 106.8(5) . . ?
O1 C37 H37A 110.4 . . ?
O1 C37 H37B 110.4 . . ?
O1 C37 H37C 108.7 . . ?
O1 C37 H37D 108.7 . . ?
C36 C37 H37A 110.4 . . ?
C36 C37 H37B 110.4 . . ?
H37A C37 H37B 108.6 . . ?
H37C C37 H37D 107.6 . . ?
C36A C37 O1 114.2(4) . . ?
C36A C37 H37C 108.7 . . ?
C36A C37 H37D 108.7 . . ?
C38 O2 C38 107.2(3) 2 . ?
O2 C38 H38A 108.2 . . ?
O2 C38 H38B 108.2 . . ?
O2 C38 H38C 111.8 . . ?
O2 C38 H38D 111.8 . . ?
O2 C38 C39A 100.0(2) . . ?
H38A C38 H38B 107.3 . . ?
H38C C38 H38D 109.5 . . ?
C39 C38 O2 116.4(3) . . ?
C39 C38 H38A 108.2 . . ?
C39 C38 H38B 108.2 . . ?
C39A C38 H38C 111.8 . . ?
C39A C38 H38D 111.8 . . ?
C38 C39 C39 98.6(2) . 2 ?
C38 C39 H39A 112.1 . . ?
C38 C39 H39B 112.1 . . ?
C39 C39 H39A 112.1 2 . ?
C39 C39 H39B 112.1 2 . ?
H39A C39 H39B 109.7 . . ?
C40 O3 C40 109.55(19) 2 . ?
O3 C40 H40A 110.4 . . ?
O3 C40 H40B 110.4 . . ?
O3 C40 C41 106.61(14) . . ?
H40A C40 H40B 108.6 . . ?
C41 C40 H40A 110.4 . . ?
C41 C40 H40B 110.4 . . ?
C40 C41 C41 101.66(12) . 2 ?
C40 C41 H41A 111.4 . . ?
C40 C41 H41B 111.4 . . ?
C41 C41 H41A 111.4 2 . ?
C41 C41 H41B 111.4 2 . ?
H41A C41 H41B 109.3 . . ?
C38 C39A H39C 113.6 . . ?
C38 C39A H39D 113.6 . . ?
C39A C39A C38 90.1(3) 2 . ?
C39A C39A H39C 113.6 2 . ?
C39A C39A H39D 113.6 2 . ?
H39C C39A H39D 110.9 . . ?
C35 C36A H36C 111.4 . . ?
C35 C36A H36D 111.4 . . ?
C37 C36A C35 102.0(5) . . ?
C37 C36A H36C 111.4 . . ?
C37 C36A H36D 111.4 . . ?
H36C C36A H36D 109.2 . . ?

loop_
_geom_bond_atom_site_label_1
_geom_bond_atom_site_label_2
_geom_bond_distance
_geom_bond_site_symmetry_2
_geom_bond_publ_flag
Cl1 B1 1.9669(14) . ?
N1 C12 1.3191(16) . ?
N1 C19 1.5361(15) . ?
N1 C22 1.4682(16) . ?
C1 C2 1.3917(17) . ?
C1 C3 1.4122(18) . ?
C1 B1 1.615(2) . ?
C2 H2 0.9500 . ?
C2 C3 1.4025(19) 7_566 ?
C3 C4 1.4603(18) . ?
C4 H4 0.9500 . ?
C4 C5 1.342(2) . ?
C5 H5 0.9500 . ?
C5 C6 1.461(2) . ?
C6 C7 1.407(2) . ?
C6 C11 1.413(2) . ?
C7 H7 0.9500 . ?
C7 C8 1.377(3) . ?
C8 H8 0.9500 . ?
C8 C9 1.382(3) . ?
C9 H9 0.9500 . ?
C9 C10 1.389(2) . ?
C10 H10 0.9500 . ?
C10 C11 1.411(2) . ?
C11 B1 1.629(2) . ?
C12 C13 1.5378(17) . ?
C12 B1 1.6855(18) . ?
C13 C14 1.5491(18) . ?
C13 C16 1.5589(19) . ?
C13 C18 1.5438(18) . ?
C14 H14A 0.9900 . ?
C14 H14B 0.9900 . ?
C14 C15 1.534(2) . ?
C15 H15A 0.9800 . ?
C15 H15B 0.9800 . ?
C15 H15C 0.9800 . ?
C16 H16A 0.9900 . ?
C16 H16B 0.9900 . ?
C16 C17 1.522(2) . ?
C17 H17A 0.9800 . ?
C17 H17B 0.9800 . ?
C17 H17C 0.9800 . ?
C18 H18A 0.9900 . ?
C18 H18B 0.9900 . ?
C18 C19 1.5181(18) . ?
C19 C20 1.5346(18) . ?
C19 C21 1.5191(18) . ?
C20 H20A 0.9800 . ?
C20 H20B 0.9800 . ?
C20 H20C 0.9800 . ?
C21 H21A 0.9800 . ?
C21 H21B 0.9800 . ?
C21 H21C 0.9800 . ?
C22 C23 1.4108(17) . ?
C22 C30 1.4070(17) . ?
C23 C24 1.5244(18) . ?
C23 C27 1.3937(19) . ?
C24 H24 1.0000 . ?
C24 C25 1.529(2) . ?
C24 C26 1.539(2) . ?
C25 H25A 0.9800 . ?
C25 H25B 0.9800 . ?
C25 H25C 0.9800 . ?
C26 H26A 0.9800 . ?
C26 H26B 0.9800 . ?
C26 H26C 0.9800 . ?
C27 H27 0.9500 . ?
C27 C28 1.382(2) . ?
C28 H28 0.9500 . ?
C28 C29 1.3833(19) . ?
C29 H29 0.9500 . ?
C29 C30 1.4000(18) . ?
C30 C31 1.5195(17) . ?
C31 H31 1.0000 . ?
C31 C32 1.5345(18) . ?
C31 C33 1.5405(18) . ?
C32 H32A 0.9800 . ?
C32 H32B 0.9800 . ?
C32 H32C 0.9800 . ?
C33 H33A 0.9800 . ?
C33 H33B 0.9800 . ?
C33 H33C 0.9800 . ?
O1 C34 1.414(3) . ?
O1 C37 1.382(3) . ?
C34 H34A 0.9900 . ?
C34 H34B 0.9900 . ?
C34 C35 1.476(4) . ?
C35 H35A 0.9900 . ?
C35 H35B 0.9900 . ?
C35 H35C 0.9900 . ?
C35 H35D 0.9900 . ?
C35 C36 1.443(11) . ?
C35 C36A 1.664(11) . ?
C36 H36A 0.9900 . ?
C36 H36B 0.9900 . ?
C36 C37 1.475(10) . ?
C37 H37A 0.9900 . ?
C37 H37B 0.9900 . ?
C37 H37C 0.9900 . ?
C37 H37D 0.9900 . ?
C37 C36A 1.366(9) . ?
O2 C38 1.452(3) . ?
O2 C38 1.452(3) 2 ?
C38 H38A 0.9900 . ?
C38 H38B 0.9900 . ?
C38 H38C 0.9900 . ?
C38 H38D 0.9900 . ?
C38 C39 1.242(5) . ?
C38 C39A 1.627(4) . ?
C39 C39 1.941(8) 2 ?
C39 H39A 0.9900 . ?
C39 H39B 0.9900 . ?
O3 C40 1.427(2) 2 ?
O3 C40 1.427(2) . ?
C40 H40A 0.9900 . ?
C40 H40B 0.9900 . ?
C40 C41 1.518(3) . ?
C41 C41 1.525(4) 2 ?
C41 H41A 0.9900 . ?
C41 H41B 0.9900 . ?
C39A C39A 1.539(7) 2 ?
C39A H39C 0.9900 . ?
C39A H39D 0.9900 . ?
C36A H36C 0.9900 . ?
C36A H36D 0.9900 . ?

loop_
_geom_torsion_atom_site_label_1
_geom_torsion_atom_site_label_2
_geom_torsion_atom_site_label_3
_geom_torsion_atom_site_label_4
_geom_torsion
_geom_torsion_site_symmetry_1
_geom_torsion_site_symmetry_2
_geom_torsion_site_symmetry_3
_geom_torsion_site_symmetry_4
_geom_torsion_publ_flag
N1 C12 C13 C14 -119.37(11) . . . . ?
N1 C12 C13 C16 120.02(12) . . . . ?
N1 C12 C13 C18 -4.85(13) . . . . ?
N1 C12 B1 Cl1 -69.77(13) . . . . ?
N1 C12 B1 C1 43.61(17) . . . . ?
N1 C12 B1 C11 179.49(12) . . . . ?
N1 C22 C23 C24 -14.37(17) . . . . ?
N1 C22 C23 C27 172.15(11) . . . . ?
N1 C22 C30 C29 -173.91(11) . . . . ?
N1 C22 C30 C31 11.56(18) . . . . ?
C1 C3 C4 C5 29.7(2) . . . . ?
C2 C1 C3 C2 3.39(19) . . . 7_566 ?
C2 C1 C3 C4 -171.96(12) . . . . ?
C2 C1 B1 Cl1 4.44(15) . . . . ?
C2 C1 B1 C11 121.16(13) . . . . ?
C2 C1 B1 C12 -100.79(14) . . . . ?
C2 C3 C4 C5 -145.87(15) 7_566 . . . ?
C3 C1 C2 C3 -3.6(2) . . . 7_566 ?
C3 C1 B1 Cl1 -175.28(10) . . . . ?
C3 C1 B1 C11 -58.56(15) . . . . ?
C3 C1 B1 C12 79.49(15) . . . . ?
C3 C4 C5 C6 0.4(3) . . . . ?
C4 C5 C6 C7 145.92(18) . . . . ?
C4 C5 C6 C11 -33.5(2) . . . . ?
C5 C6 C7 C8 -177.4(2) . . . . ?
C5 C6 C11 C10 177.12(15) . . . . ?
C5 C6 C11 B1 -1.0(2) . . . . ?
C6 C7 C8 C9 -0.6(4) . . . . ?
C6 C11 B1 Cl1 172.56(12) . . . . ?
C6 C11 B1 C1 54.76(17) . . . . ?
C6 C11 B1 C12 -84.28(17) . . . . ?
C7 C6 C11 C10 -2.2(2) . . . . ?
C7 C6 C11 B1 179.60(16) . . . . ?
C7 C8 C9 C10 -0.5(5) . . . . ?
C8 C9 C10 C11 0.1(4) . . . . ?
C9 C10 C11 C6 1.2(3) . . . . ?
C9 C10 C11 B1 179.37(19) . . . . ?
C10 C11 B1 Cl1 -5.49(17) . . . . ?
C10 C11 B1 C1 -123.29(15) . . . . ?
C10 C11 B1 C12 97.67(16) . . . . ?
C11 C6 C7 C8 2.1(3) . . . . ?
C12 N1 C19 C18 28.53(12) . . . . ?
C12 N1 C19 C20 -87.43(12) . . . . ?
C12 N1 C19 C21 149.59(11) . . . . ?
C12 N1 C22 C23 -81.94(14) . . . . ?
C12 N1 C22 C30 99.01(14) . . . . ?
C12 C13 C14 C15 174.45(11) . . . . ?
C12 C13 C16 C17 -142.34(13) . . . . ?
C12 C13 C18 C19 22.49(12) . . . . ?
C13 C12 B1 Cl1 97.60(11) . . . . ?
C13 C12 B1 C1 -149.01(11) . . . . ?
C13 C12 B1 C11 -13.13(17) . . . . ?
C13 C18 C19 N1 -29.43(12) . . . . ?
C13 C18 C19 C20 85.29(12) . . . . ?
C13 C18 C19 C21 -150.53(11) . . . . ?
C14 C13 C16 C17 97.63(15) . . . . ?
C14 C13 C18 C19 137.29(11) . . . . ?
C16 C13 C14 C15 -63.84(15) . . . . ?
C16 C13 C18 C19 -99.32(12) . . . . ?
C18 C13 C14 C15 63.33(15) . . . . ?
C18 C13 C16 C17 -25.05(18) . . . . ?
C19 N1 C12 C13 -15.10(13) . . . . ?
C19 N1 C12 B1 153.86(11) . . . . ?
C19 N1 C22 C23 93.84(13) . . . . ?
C19 N1 C22 C30 -85.20(14) . . . . ?
C22 N1 C12 C13 161.03(10) . . . . ?
C22 N1 C12 B1 -30.00(18) . . . . ?
C22 N1 C19 C18 -147.72(10) . . . . ?
C22 N1 C19 C20 96.32(13) . . . . ?
C22 N1 C19 C21 -26.66(15) . . . . ?
C22 C23 C24 C25 120.92(14) . . . . ?
C22 C23 C24 C26 -116.17(14) . . . . ?
C22 C23 C27 C28 3.7(2) . . . . ?
C22 C30 C31 C32 -138.55(12) . . . . ?
C22 C30 C31 C33 100.21(14) . . . . ?
C23 C22 C30 C29 7.10(17) . . . . ?
C23 C22 C30 C31 -167.43(11) . . . . ?
C23 C27 C28 C29 2.9(2) . . . . ?
C24 C23 C27 C28 -170.23(12) . . . . ?
C27 C23 C24 C25 -65.57(17) . . . . ?
C27 C23 C24 C26 57.34(16) . . . . ?
C27 C28 C29 C30 -4.6(2) . . . . ?
C28 C29 C30 C22 -0.30(18) . . . . ?
C28 C29 C30 C31 174.65(12) . . . . ?
C29 C30 C31 C32 46.93(15) . . . . ?
C29 C30 C31 C33 -74.32(14) . . . . ?
C30 C22 C23 C24 164.70(12) . . . . ?
C30 C22 C23 C27 -8.79(18) . . . . ?
B1 C1 C2 C3 176.69(12) . . . 7_566 ?
B1 C1 C3 C2 -176.87(12) . . . 7_566 ?
B1 C1 C3 C4 7.78(19) . . . . ?
B1 C12 C13 C14 71.44(14) . . . . ?
B1 C12 C13 C16 -49.17(16) . . . . ?
B1 C12 C13 C18 -174.03(10) . . . . ?
O1 C34 C35 C36 -4.6(8) . . . . ?
O1 C34 C35 C36A 17.3(5) . . . . ?
O1 C37 C36A C35 20.2(10) . . . . ?
C34 O1 C37 C36 15.3(8) . . . . ?
C34 O1 C37 C36A -10.2(8) . . . . ?
C34 C35 C36 C37 13.6(12) . . . . ?
C34 C35 C36A C37 -22.0(8) . . . . ?
C35 C36 C37 O1 -18.4(13) . . . . ?
C37 O1 C34 C35 -6.9(4) . . . . ?
O2 C38 C39 C39 13.3(5) . . . 2 ?
O2 C38 C39A C39A -57.3(3) . . . 2 ?
C38 O2 C38 C39 -7.6(3) 2 . . . ?
C38 O2 C38 C39A 21.12(16) 2 . . . ?
O3 C40 C41 C41 30.7(2) . . . 2 ?
C40 O3 C40 C41 -12.04(10) 2 . . . ?
